data_4123404
loop_
_publ_author_name
'P\'erez-Estrada, Salvador'
'Rodr\?\'iguez-Molina, Braulio'
'Xiao, Leilei'
'Santillan, Rosa'
'Jim\'enez-Os\'es, Gonzalo'
'Houk, K. N.'
'Garcia-Garibay, Miguel A'

_publ_section_title
;
 Thermodynamic Evaluation of Aromatic CH/\p Interactions and Rotational
 Entropy in a Molecular Rotor.
;
_journal_issue 6
_journal_name_full 'Journal of the American Chemical Society'
_journal_page_first 2175
_journal_page_last 2178
_journal_paper_doi 10.1021/ja512053t
_journal_volume 137
_journal_year 2015
_chemical_absolute_configuration syn
_chemical_formula_moiety 'C48 H54 O4'
_chemical_formula_sum 'C48 H54 O4'
_chemical_formula_weight 694.91
_chemical_name_systematic
; 
 ? 
;
_space_group_crystal_system orthorhombic
_space_group_IT_number 19
_space_group_name_Hall 'P 2ac 2ab'
_space_group_name_H-M_alt 'P 21 21 21'
_symmetry_space_group_name_Hall 'P 2ac 2ab'
_symmetry_space_group_name_H-M 'P 21 21 21'
_atom_sites_solution_hydrogens geom
_audit_creation_method SHELXL-2013
_cell_angle_alpha 90
_cell_angle_beta 90
_cell_angle_gamma 90
_cell_formula_units_Z 4
_cell_length_a 8.2721(10)
_cell_length_b 11.0861(13)
_cell_length_c 40.398(5)
_cell_measurement_reflns_used 9913
_cell_measurement_temperature 100(2)
_cell_measurement_theta_max 28.29
_cell_measurement_theta_min 3.54
_cell_volume 3704.7(8)
_computing_cell_refinement 'SAINT V8.32B (Bruker AXS Inc., 2013'
_computing_data_collection 'APEX2 V2013.6-2'
_computing_data_reduction 'SAINT V8.32B (Bruker AXS Inc., 2013'
_computing_molecular_graphics 'Bruker SHELXTL'
_computing_publication_material 'Bruker SHELXTL'
_computing_structure_refinement 'SHELXL-2013 (Sheldrick, 2013)'
_computing_structure_solution 'SHELXS-2013 (Sheldrick 2013)'
_diffrn_ambient_temperature 100(2)
_diffrn_detector_area_resol_mean 8.3333
_diffrn_measured_fraction_theta_full 0.995
_diffrn_measured_fraction_theta_max 0.997
_diffrn_measurement_device_type 'Bruker Apex2 CCD'
_diffrn_measurement_method 'Omega and Phi Scans'
_diffrn_radiation_type MoK\a
_diffrn_radiation_wavelength 0.71073
_diffrn_reflns_av_R_equivalents 0.0656
_diffrn_reflns_av_unetI/netI 0.0589
_diffrn_reflns_Laue_measured_fraction_full 0.995
_diffrn_reflns_Laue_measured_fraction_max 0.997
_diffrn_reflns_limit_h_max 11
_diffrn_reflns_limit_h_min -10
_diffrn_reflns_limit_k_max 14
_diffrn_reflns_limit_k_min -14
_diffrn_reflns_limit_l_max 53
_diffrn_reflns_limit_l_min -53
_diffrn_reflns_number 40699
_diffrn_reflns_point_group_measured_fraction_full 0.997
_diffrn_reflns_point_group_measured_fraction_max 0.997
_diffrn_reflns_theta_full 25.000
_diffrn_reflns_theta_max 28.309
_diffrn_reflns_theta_min 3.540
_diffrn_source 'Sealed X-Ray Tube'
_exptl_absorpt_coefficient_mu 0.077
_exptl_absorpt_correction_T_max 0.75
_exptl_absorpt_correction_T_min 0.69
_exptl_absorpt_correction_type multi-scan
_exptl_absorpt_process_details 'SADABS V2012/1 (Bruker AXS Inc.)'
_exptl_crystal_colour colourless
_exptl_crystal_density_diffrn 1.246
_exptl_crystal_description needle
_exptl_crystal_F_000 1496
_exptl_crystal_size_max 0.400
_exptl_crystal_size_mid 0.040
_exptl_crystal_size_min 0.040
_refine_diff_density_max 0.208
_refine_diff_density_min -0.175
_refine_diff_density_rms 0.038
_refine_ls_abs_structure_details
; 
 Flack x determined using 2515 quotients [(I+)-(I-)]/[(I+)+(I-)] 
 (Parsons and Flack (2004), Acta Cryst. A60, s61). 
;
_refine_ls_extinction_method none
_refine_ls_goodness_of_fit_ref 1.020
_refine_ls_hydrogen_treatment constr
_refine_ls_matrix_type full
_refine_ls_number_parameters 480
_refine_ls_number_reflns 9194
_refine_ls_number_restraints 1
_refine_ls_restrained_S_all 1.020
_refine_ls_R_factor_all 0.0748
_refine_ls_R_factor_gt 0.0484
_refine_ls_shift/su_max 0.001
_refine_ls_shift/su_mean 0.000
_refine_ls_structure_factor_coef Fsqd
_refine_ls_weighting_details 'w=1/[\s^2^(Fo^2^)+(0.0399P)^2^+0.5336P] where P=(Fo^2^+2Fc^2^)/3'
_refine_ls_weighting_scheme calc
_refine_ls_wR_factor_gt 0.0938
_refine_ls_wR_factor_ref 0.1035
_reflns_Friedel_coverage 0.775
_reflns_Friedel_fraction_full 0.999
_reflns_Friedel_fraction_max 0.998
_reflns_number_gt 6942
_reflns_number_total 9194
_reflns_threshold_expression 'I > 2\s(I)'
_cod_data_source_file ja512053t_si_002.cif
_cod_data_source_block gg1335s
_cod_depositor_comments 'Adding full bibliography for 4123404.cif.'
_cod_database_code 4123404
_shelx_space_group_comment
; 
The symmetry employed for this shelxl refinement is uniquely defined 
by the following loop, which should always be used as a source of 
symmetry information in preference to the above space-group names. 
They are only intended as comments. 
;
_shelx_estimated_absorpt_t_min 0.970
_shelx_estimated_absorpt_t_max 0.997
_shelxl_version_number 2013-3

loop_
_space_group_symop_operation_xyz
'x, y, z'
'-x+1/2, -y, z+1/2'
'-x, y+1/2, -z+1/2'
'x+1/2, -y+1/2, -z'

loop_
_atom_site_label
_atom_site_type_symbol
_atom_site_fract_x
_atom_site_fract_y
_atom_site_fract_z
_atom_site_U_iso_or_equiv
_atom_site_adp_type
_atom_site_occupancy
_atom_site_site_symmetry_order
_atom_site_calc_flag
_atom_site_refinement_flags_posn
_atom_site_refinement_flags_adp
_atom_site_refinement_flags_occupancy
_atom_site_disorder_assembly
_atom_site_disorder_group
O1 O 0.9025(3) 0.88355(16) 0.82624(5) 0.0372(5) Uani 1 1 d . . . . .
O2 O -0.0495(2) 0.52598(17) 0.92972(5) 0.0364(5) Uani 1 1 d . . . . .
O3 O 0.4520(2) 0.1489(2) 0.82171(6) 0.0540(6) Uani 1 1 d . . . . .
H3 H 0.4089 0.1372 0.8403 0.081 Uiso 1 1 calc R U . . .
O4 O 0.3914(9) 1.1946(6) 0.89880(15) 0.0498(12) Uani 0.531(6) 1 d D . P A 1
H4 H 0.3531 1.2645 0.9006 0.075 Uiso 0.531(6) 1 calc R U P A 1
O4A O 0.4118(9) 1.2356(6) 0.91305(19) 0.0498(12) Uani 0.469(6) 1 d D . P A 2
H4A H 0.4050 1.2313 0.8923 0.075 Uiso 0.469(6) 1 calc R U P A 2
C1 C 0.3610(3) 1.0062(3) 0.91109(8) 0.0424(8) Uani 1 1 d . . . . .
C2 C 0.3797(3) 0.9088(3) 0.89950(7) 0.0445(8) Uani 1 1 d . . . . .
C3 C 0.4038(3) 0.7880(3) 0.88721(7) 0.0400(8) Uani 1 1 d . . . . .
C4 C 0.5011(4) 0.7670(3) 0.85960(7) 0.0437(8) Uani 1 1 d . . . . .
H4B H 0.5479 0.8328 0.8480 0.052 Uiso 1 1 calc R U . . .
C5 C 0.5292(4) 0.6501(3) 0.84922(7) 0.0420(8) Uani 1 1 d . . . . .
H5 H 0.5961 0.6364 0.8305 0.050 Uiso 1 1 calc R U . . .
C6 C 0.4614(3) 0.5520(3) 0.86567(7) 0.0342(7) Uani 1 1 d . . . . .
C7 C 0.3600(3) 0.5739(3) 0.89263(7) 0.0422(8) Uani 1 1 d . . . . .
H7 H 0.3101 0.5083 0.9038 0.051 Uiso 1 1 calc R U . . .
C8 C 0.3321(4) 0.6901(3) 0.90312(7) 0.0462(9) Uani 1 1 d . . . . .
H8 H 0.2629 0.7038 0.9215 0.055 Uiso 1 1 calc R U . . .
C9 C 0.4981(3) 0.4329(3) 0.85399(7) 0.0372(7) Uani 1 1 d . . . . .
C10 C 0.5387(3) 0.3388(3) 0.84205(7) 0.0377(7) Uani 1 1 d . . . . .
C11 C 0.5899(3) 0.2260(3) 0.82555(8) 0.0374(7) Uani 1 1 d . . . . .
C12 C 0.7270(4) 0.1633(3) 0.84567(8) 0.0428(8) Uani 1 1 d . . . . .
H12A H 0.7246 0.1899 0.8691 0.051 Uiso 1 1 calc R U . . .
H12B H 0.7144 0.0746 0.8450 0.051 Uiso 1 1 calc R U . . .
C13 C 0.8875(3) 0.2016(2) 0.82903(7) 0.0321(6) Uani 1 1 d . . . . .
H13A H 0.9639 0.2348 0.8456 0.039 Uiso 1 1 calc R U . . .
H13B H 0.9391 0.1323 0.8177 0.039 Uiso 1 1 calc R U . . .
C14 C 0.8378(3) 0.2979(2) 0.80414(6) 0.0240(5) Uani 1 1 d . . . . .
H14 H 0.8184 0.3735 0.8171 0.029 Uiso 1 1 calc R U . . .
C15 C 0.6711(3) 0.2551(2) 0.79167(7) 0.0292(6) Uani 1 1 d . . . . .
C16 C 0.5950(3) 0.3563(2) 0.77103(7) 0.0278(6) Uani 1 1 d . . . . .
H16A H 0.5689 0.4254 0.7856 0.033 Uiso 1 1 calc R U . . .
H16B H 0.4929 0.3270 0.7610 0.033 Uiso 1 1 calc R U . . .
C17 C 0.7099(3) 0.3981(2) 0.74354(6) 0.0280(6) Uani 1 1 d . . . . .
H17A H 0.6604 0.4672 0.7318 0.034 Uiso 1 1 calc R U . . .
H17B H 0.7234 0.3318 0.7273 0.034 Uiso 1 1 calc R U . . .
C18 C 0.8780(3) 0.4360(2) 0.75651(6) 0.0245(5) Uani 1 1 d . . . . .
H18 H 0.9482 0.4492 0.7367 0.029 Uiso 1 1 calc R U . . .
C19 C 0.9535(3) 0.3311(2) 0.77633(6) 0.0242(5) Uani 1 1 d . . . . .
H19 H 0.9647 0.2600 0.7613 0.029 Uiso 1 1 calc R U . . .
C20 C 1.1220(3) 0.3674(2) 0.78839(7) 0.0272(6) Uani 1 1 d . . . . .
H20A H 1.1729 0.2978 0.7997 0.033 Uiso 1 1 calc R U . . .
H20B H 1.1900 0.3888 0.7691 0.033 Uiso 1 1 calc R U . . .
C21 C 1.1154(3) 0.4729(2) 0.81186(7) 0.0296(6) Uani 1 1 d . . . . .
H21A H 1.2248 0.5084 0.8137 0.036 Uiso 1 1 calc R U . . .
H21B H 1.0842 0.4432 0.8341 0.036 Uiso 1 1 calc R U . . .
C22 C 0.9976(3) 0.5707(2) 0.80138(6) 0.0245(5) Uani 1 1 d . . . . .
C23 C 0.8817(3) 0.5525(2) 0.77663(6) 0.0234(5) Uani 1 1 d . . . . .
C24 C 0.7733(3) 0.6469(2) 0.77043(6) 0.0250(5) Uani 1 1 d . . . . .
H24 H 0.6924 0.6365 0.7540 0.030 Uiso 1 1 calc R U . . .
C25 C 0.7803(3) 0.7550(2) 0.78756(6) 0.0272(6) Uani 1 1 d . . . . .
H25 H 0.7035 0.8167 0.7832 0.033 Uiso 1 1 calc R U . . .
C26 C 0.9005(3) 0.7729(2) 0.81122(6) 0.0273(6) Uani 1 1 d . . . . .
C27 C 1.0074(3) 0.6808(2) 0.81796(6) 0.0279(6) Uani 1 1 d . . . . .
H27 H 1.0892 0.6925 0.8342 0.033 Uiso 1 1 calc R U . . .
C28 C 1.0366(4) 0.9063(3) 0.84746(7) 0.0421(8) Uani 1 1 d . . . . .
H28A H 1.1374 0.8947 0.8351 0.063 Uiso 1 1 calc R U . . .
H28B H 1.0335 0.8505 0.8662 0.063 Uiso 1 1 calc R U . . .
H28C H 1.0312 0.9895 0.8556 0.063 Uiso 1 1 calc R U . . .
C29 C 0.3479(3) 1.1243(3) 0.92785(8) 0.0408(8) Uani 1 1 d D . . . .
C30 C 0.4515(3) 1.1235(3) 0.95985(9) 0.0436(8) Uani 1 1 d . . . . .
H30A H 0.5373 1.0615 0.9583 0.052 Uiso 1 1 calc R U . . .
H30B H 0.5032 1.2031 0.9632 0.052 Uiso 1 1 calc R U . . .
C31 C 0.3364(3) 1.0949(2) 0.98871(8) 0.0330(6) Uani 1 1 d . . . . .
H31A H 0.3781 1.0273 1.0023 0.040 Uiso 1 1 calc R U . . .
H31B H 0.3208 1.1663 1.0031 0.040 Uiso 1 1 calc R U . . .
C32 C 0.1789(3) 1.0601(2) 0.97134(6) 0.0220(5) Uani 1 1 d . . . . .
H32 H 0.1957 0.9771 0.9622 0.026 Uiso 1 1 calc R U . . .
C33 C 0.1731(3) 1.1456(2) 0.94147(7) 0.0271(6) Uani 1 1 d . . . . .
C34 C 0.0338(3) 1.1087(2) 0.91910(6) 0.0292(6) Uani 1 1 d . . . . .
H34A H 0.0563 1.0281 0.9096 0.035 Uiso 1 1 calc R U . . .
H34B H 0.0246 1.1668 0.9006 0.035 Uiso 1 1 calc R U . . .
C35 C -0.1252(3) 1.1048(2) 0.93811(7) 0.0276(6) Uani 1 1 d . . . . .
H35A H -0.2125 1.0781 0.9230 0.033 Uiso 1 1 calc R U . . .
H35B H -0.1521 1.1870 0.9459 0.033 Uiso 1 1 calc R U . . .
C36 C -0.1172(3) 1.0187(2) 0.96805(6) 0.0242(5) Uani 1 1 d . . . . .
H36 H -0.2201 1.0288 0.9807 0.029 Uiso 1 1 calc R U . . .
C37 C 0.0222(3) 1.0558(2) 0.99118(6) 0.0239(5) Uani 1 1 d . . . . .
H37 H -0.0006 1.1383 1.0000 0.029 Uiso 1 1 calc R U . . .
C38 C 0.0298(3) 0.9676(3) 1.02020(6) 0.0316(6) Uani 1 1 d . . . . .
H38A H -0.0760 0.9663 1.0316 0.038 Uiso 1 1 calc R U . . .
H38B H 0.1124 0.9953 1.0362 0.038 Uiso 1 1 calc R U . . .
C39 C 0.0718(3) 0.8405(2) 1.00845(7) 0.0310(6) Uani 1 1 d . . . . .
H39A H 0.1900 0.8355 1.0048 0.037 Uiso 1 1 calc R U . . .
H39B H 0.0437 0.7824 1.0262 0.037 Uiso 1 1 calc R U . . .
C40 C -0.0136(3) 0.8037(2) 0.97703(6) 0.0248(6) Uani 1 1 d . . . . .
C41 C -0.1050(3) 0.8860(2) 0.95827(6) 0.0244(5) Uani 1 1 d . . . . .
C42 C -0.1853(3) 0.8419(2) 0.93044(7) 0.0277(6) Uani 1 1 d . . . . .
H42 H -0.2514 0.8956 0.9181 0.033 Uiso 1 1 calc R U . . .
C43 C -0.1726(3) 0.7228(2) 0.91999(7) 0.0296(6) Uani 1 1 d . . . . .
H43 H -0.2294 0.6957 0.9010 0.035 Uiso 1 1 calc R U . . .
C44 C -0.0757(3) 0.6445(2) 0.93783(7) 0.0277(6) Uani 1 1 d . . . . .
C45 C 0.0016(3) 0.6855(2) 0.96624(6) 0.0275(6) Uani 1 1 d . . . . .
H45 H 0.0666 0.6311 0.9786 0.033 Uiso 1 1 calc R U . . .
C46 C -0.1341(4) 0.4805(3) 0.90163(8) 0.0450(8) Uani 1 1 d . . . . .
H46A H -0.1045 0.5275 0.8820 0.068 Uiso 1 1 calc R U . . .
H46B H -0.2508 0.4869 0.9054 0.068 Uiso 1 1 calc R U . . .
H46C H -0.1051 0.3957 0.8982 0.068 Uiso 1 1 calc R U . . .
C47 C 0.6825(3) 0.1377(2) 0.77149(8) 0.0391(7) Uani 1 1 d . . . . .
H47A H 0.7513 0.1509 0.7521 0.059 Uiso 1 1 calc R U . . .
H47B H 0.5741 0.1135 0.7642 0.059 Uiso 1 1 calc R U . . .
H47C H 0.7292 0.0739 0.7853 0.059 Uiso 1 1 calc R U . . .
C48 C 0.1581(3) 1.2791(2) 0.95117(8) 0.0382(7) Uani 1 1 d . . . . .
H48A H 0.0586 1.2912 0.9639 0.057 Uiso 1 1 calc R U . . .
H48B H 0.1546 1.3288 0.9311 0.057 Uiso 1 1 calc R U . . .
H48C H 0.2515 1.3026 0.9646 0.057 Uiso 1 1 calc R U . . .

loop_
_atom_site_aniso_label
_atom_site_aniso_U_11
_atom_site_aniso_U_22
_atom_site_aniso_U_33
_atom_site_aniso_U_23
_atom_site_aniso_U_13
_atom_site_aniso_U_12
O1 0.0577(12) 0.0212(10) 0.0326(11) -0.0046(8) -0.0078(10) 0.0076(9)
O2 0.0360(10) 0.0284(11) 0.0448(12) -0.0012(9) -0.0011(9) 0.0036(8)
O3 0.0333(11) 0.0545(14) 0.0740(16) 0.0233(13) 0.0060(11) -0.0135(11)
O4 0.061(2) 0.037(3) 0.051(4) 0.0063(19) 0.033(3) -0.007(2)
O4A 0.061(2) 0.037(3) 0.051(4) 0.0063(19) 0.033(3) -0.007(2)
C1 0.0281(15) 0.066(2) 0.0327(17) 0.0080(16) 0.0134(13) 0.0173(15)
C2 0.0290(14) 0.078(2) 0.0262(15) -0.0032(16) 0.0039(12) 0.0212(16)
C3 0.0253(13) 0.072(2) 0.0228(14) -0.0062(15) 0.0006(12) 0.0192(15)
C4 0.0428(17) 0.058(2) 0.0297(15) 0.0020(15) 0.0118(14) 0.0157(15)
C5 0.0383(16) 0.058(2) 0.0296(15) 0.0011(16) 0.0169(13) 0.0140(15)
C6 0.0217(12) 0.0558(19) 0.0251(14) 0.0023(14) 0.0004(11) 0.0069(13)
C7 0.0297(14) 0.071(2) 0.0256(15) 0.0026(16) 0.0071(12) -0.0001(14)
C8 0.0272(14) 0.087(3) 0.0249(16) -0.0092(17) 0.0086(12) 0.0058(16)
C9 0.0244(13) 0.057(2) 0.0299(15) 0.0132(15) 0.0050(12) 0.0075(13)
C10 0.0244(13) 0.051(2) 0.0376(17) 0.0154(15) 0.0068(12) 0.0047(13)
C11 0.0273(13) 0.0352(16) 0.0498(19) 0.0130(14) 0.0055(13) -0.0003(12)
C12 0.0399(16) 0.0381(18) 0.0502(19) 0.0187(16) 0.0016(14) 0.0051(14)
C13 0.0318(13) 0.0257(14) 0.0388(16) 0.0083(12) -0.0039(13) 0.0031(12)
C14 0.0232(12) 0.0217(13) 0.0272(14) 0.0016(11) -0.0027(10) 0.0029(10)
C15 0.0232(12) 0.0244(14) 0.0399(16) 0.0032(12) -0.0022(11) -0.0013(11)
C16 0.0206(11) 0.0280(14) 0.0348(15) -0.0007(12) -0.0044(11) 0.0014(11)
C17 0.0293(13) 0.0288(14) 0.0259(14) -0.0012(12) -0.0061(11) 0.0034(11)
C18 0.0237(12) 0.0272(14) 0.0225(13) -0.0014(11) 0.0010(10) 0.0002(11)
C19 0.0223(11) 0.0231(13) 0.0273(14) -0.0026(11) -0.0012(10) 0.0037(10)
C20 0.0223(12) 0.0252(14) 0.0342(15) -0.0035(11) -0.0018(11) 0.0027(11)
C21 0.0262(13) 0.0271(14) 0.0356(15) -0.0029(12) -0.0045(12) 0.0037(11)
C22 0.0261(12) 0.0230(13) 0.0243(13) 0.0016(11) 0.0014(11) 0.0018(10)
C23 0.0255(12) 0.0220(13) 0.0228(13) 0.0013(11) 0.0038(10) -0.0015(10)
C24 0.0255(12) 0.0272(14) 0.0223(13) 0.0034(11) 0.0019(10) -0.0010(11)
C25 0.0313(13) 0.0231(14) 0.0271(14) 0.0068(11) 0.0027(11) 0.0054(11)
C26 0.0383(14) 0.0210(13) 0.0227(13) 0.0013(11) 0.0027(11) 0.0009(12)
C27 0.0323(14) 0.0260(14) 0.0254(13) 0.0006(11) -0.0024(11) -0.0009(11)
C28 0.070(2) 0.0260(15) 0.0303(15) -0.0051(13) -0.0141(15) 0.0028(15)
C29 0.0296(14) 0.0387(17) 0.054(2) 0.0155(15) 0.0192(14) 0.0031(12)
C30 0.0189(12) 0.0331(17) 0.079(2) -0.0089(17) 0.0045(14) -0.0046(12)
C31 0.0226(12) 0.0269(15) 0.0496(18) -0.0018(13) -0.0088(12) -0.0013(11)
C32 0.0183(11) 0.0197(13) 0.0279(14) -0.0017(11) -0.0001(10) 0.0022(9)
C33 0.0231(12) 0.0250(14) 0.0331(15) 0.0039(12) 0.0075(11) 0.0031(11)
C34 0.0333(14) 0.0275(14) 0.0269(14) 0.0062(12) 0.0011(11) 0.0061(11)
C35 0.0236(12) 0.0265(14) 0.0327(15) 0.0002(12) -0.0030(11) 0.0040(11)
C36 0.0134(10) 0.0281(14) 0.0310(14) 0.0022(11) 0.0013(10) 0.0018(10)
C37 0.0215(11) 0.0255(14) 0.0246(13) -0.0025(11) 0.0014(10) 0.0020(10)
C38 0.0302(13) 0.0405(17) 0.0241(14) 0.0021(13) 0.0014(11) 0.0012(12)
C39 0.0282(13) 0.0355(16) 0.0293(14) 0.0109(13) -0.0054(11) -0.0018(12)
C40 0.0176(11) 0.0300(14) 0.0270(13) 0.0063(11) 0.0012(10) -0.0034(10)
C41 0.0160(10) 0.0276(13) 0.0295(13) 0.0041(11) 0.0021(10) -0.0038(10)
C42 0.0210(11) 0.0285(14) 0.0337(15) 0.0044(12) -0.0034(11) 0.0026(11)
C43 0.0259(12) 0.0311(15) 0.0316(15) -0.0007(12) -0.0023(11) -0.0024(11)
C44 0.0242(12) 0.0220(13) 0.0368(15) 0.0028(12) 0.0038(11) -0.0011(11)
C45 0.0203(12) 0.0296(15) 0.0327(15) 0.0092(12) -0.0012(11) -0.0002(10)
C46 0.060(2) 0.0341(17) 0.0408(18) -0.0091(14) -0.0030(16) 0.0089(15)
C47 0.0305(14) 0.0258(15) 0.061(2) -0.0022(15) -0.0095(14) -0.0027(12)
C48 0.0284(14) 0.0243(15) 0.062(2) 0.0062(14) -0.0007(14) 0.0014(11)

loop_
_atom_type_symbol
_atom_type_description
_atom_type_scat_dispersion_real
_atom_type_scat_dispersion_imag
_atom_type_scat_source
C C 0.0033 0.0016 'International Tables Vol C Tables 4.2.6.8 and 6.1.1.4'
H H 0.0000 0.0000 'International Tables Vol C Tables 4.2.6.8 and 6.1.1.4'
O O 0.0106 0.0060 'International Tables Vol C Tables 4.2.6.8 and 6.1.1.4'

loop_
_geom_angle_atom_site_label_1
_geom_angle_atom_site_label_2
_geom_angle_atom_site_label_3
_geom_angle
C26 O1 C28 115.8(2)
C44 O2 C46 116.9(2)
C11 O3 H3 109.5
C29 O4 H4 109.5
C29 O4A H4A 109.5
C2 C1 C29 174.9(3)
C1 C2 C3 176.9(3)
C8 C3 C4 118.9(3)
C8 C3 C2 120.4(3)
C4 C3 C2 120.7(3)
C5 C4 C3 119.8(3)
C5 C4 H4B 120.1
C3 C4 H4B 120.1
C4 C5 C6 121.3(3)
C4 C5 H5 119.3
C6 C5 H5 119.3
C5 C6 C7 118.6(3)
C5 C6 C9 118.5(2)
C7 C6 C9 122.9(3)
C8 C7 C6 120.3(3)
C8 C7 H7 119.9
C6 C7 H7 119.9
C7 C8 C3 121.1(3)
C7 C8 H8 119.5
C3 C8 H8 119.5
C10 C9 C6 173.5(3)
C9 C10 C11 176.9(3)
O3 C11 C10 108.9(2)
O3 C11 C15 111.8(2)
C10 C11 C15 110.2(2)
O3 C11 C12 111.7(2)
C10 C11 C12 110.5(3)
C15 C11 C12 103.7(2)
C13 C12 C11 106.0(2)
C13 C12 H12A 110.5
C11 C12 H12A 110.5
C13 C12 H12B 110.5
C11 C12 H12B 110.5
H12A C12 H12B 108.7
C14 C13 C12 104.3(2)
C14 C13 H13A 110.9
C12 C13 H13A 110.9
C14 C13 H13B 110.9
C12 C13 H13B 110.9
H13A C13 H13B 108.9
C19 C14 C13 119.2(2)
C19 C14 C15 113.3(2)
C13 C14 C15 103.9(2)
C19 C14 H14 106.6
C13 C14 H14 106.6
C15 C14 H14 106.6
C16 C15 C47 110.8(2)
C16 C15 C14 108.6(2)
C47 C15 C14 112.3(2)
C16 C15 C11 116.9(2)
C47 C15 C11 108.5(2)
C14 C15 C11 99.3(2)
C15 C16 C17 111.1(2)
C15 C16 H16A 109.4
C17 C16 H16A 109.4
C15 C16 H16B 109.4
C17 C16 H16B 109.4
H16A C16 H16B 108.0
C16 C17 C18 113.2(2)
C16 C17 H17A 108.9
C18 C17 H17A 108.9
C16 C17 H17B 108.9
C18 C17 H17B 108.9
H17A C17 H17B 107.7
C23 C18 C19 110.6(2)
C23 C18 C17 115.4(2)
C19 C18 C17 109.6(2)
C23 C18 H18 106.9
C19 C18 H18 106.9
C17 C18 H18 106.9
C14 C19 C20 113.7(2)
C14 C19 C18 108.10(19)
C20 C19 C18 109.6(2)
C14 C19 H19 108.4
C20 C19 H19 108.4
C18 C19 H19 108.4
C21 C20 C19 111.8(2)
C21 C20 H20A 109.3
C19 C20 H20A 109.3
C21 C20 H20B 109.3
C19 C20 H20B 109.3
H20A C20 H20B 107.9
C20 C21 C22 113.7(2)
C20 C21 H21A 108.8
C22 C21 H21A 108.8
C20 C21 H21B 108.8
C22 C21 H21B 108.8
H21A C21 H21B 107.7
C27 C22 C23 120.6(2)
C27 C22 C21 117.0(2)
C23 C22 C21 122.4(2)
C22 C23 C24 117.3(2)
C22 C23 C18 121.1(2)
C24 C23 C18 121.6(2)
C25 C24 C23 122.0(2)
C25 C24 H24 119.0
C23 C24 H24 119.0
C24 C25 C26 119.7(2)
C24 C25 H25 120.1
C26 C25 H25 120.1
O1 C26 C27 124.7(2)
O1 C26 C25 116.1(2)
C27 C26 C25 119.2(2)
C26 C27 C22 121.1(2)
C26 C27 H27 119.5
C22 C27 H27 119.5
O1 C28 H28A 109.5
O1 C28 H28B 109.5
H28A C28 H28B 109.5
O1 C28 H28C 109.5
H28A C28 H28C 109.5
H28B C28 H28C 109.5
O4 C29 C1 95.0(3)
O4A C29 C1 122.1(4)
O4 C29 C30 122.6(4)
O4A C29 C30 98.3(4)
C1 C29 C30 109.7(2)
O4 C29 C33 115.6(4)
O4A C29 C33 110.4(4)
C1 C29 C33 111.3(2)
C30 C29 C33 102.6(2)
C31 C30 C29 106.9(2)
C31 C30 H30A 110.3
C29 C30 H30A 110.3
C31 C30 H30B 110.3
C29 C30 H30B 110.3
H30A C30 H30B 108.6
C32 C31 C30 103.4(2)
C32 C31 H31A 111.1
C30 C31 H31A 111.1
C32 C31 H31B 111.1
C30 C31 H31B 111.1
H31A C31 H31B 109.0
C37 C32 C31 119.4(2)
C37 C32 C33 113.93(19)
C31 C32 C33 103.4(2)
C37 C32 H32 106.4
C31 C32 H32 106.4
C33 C32 H32 106.4
C34 C33 C32 109.0(2)
C34 C33 C48 110.5(2)
C32 C33 C48 113.4(2)
C34 C33 C29 116.8(2)
C32 C33 C29 98.9(2)
C48 C33 C29 108.0(2)
C33 C34 C35 111.2(2)
C33 C34 H34A 109.4
C35 C34 H34A 109.4
C33 C34 H34B 109.4
C35 C34 H34B 109.4
H34A C34 H34B 108.0
C34 C35 C36 112.1(2)
C34 C35 H35A 109.2
C36 C35 H35A 109.2
C34 C35 H35B 109.2
C36 C35 H35B 109.2
H35A C35 H35B 107.9
C41 C36 C37 111.4(2)
C41 C36 C35 113.3(2)
C37 C36 C35 110.1(2)
C41 C36 H36 107.3
C37 C36 H36 107.3
C35 C36 H36 107.3
C32 C37 C38 112.9(2)
C32 C37 C36 109.02(19)
C38 C37 C36 109.0(2)
C32 C37 H37 108.6
C38 C37 H37 108.6
C36 C37 H37 108.6
C37 C38 C39 111.2(2)
C37 C38 H38A 109.4
C39 C38 H38A 109.4
C37 C38 H38B 109.4
C39 C38 H38B 109.4
H38A C38 H38B 108.0
C40 C39 C38 113.8(2)
C40 C39 H39A 108.8
C38 C39 H39A 108.8
C40 C39 H39B 108.8
C38 C39 H39B 108.8
H39A C39 H39B 107.7
C45 C40 C41 119.5(2)
C45 C40 C39 118.5(2)
C41 C40 C39 122.0(2)
C42 C41 C40 117.6(2)
C42 C41 C36 121.0(2)
C40 C41 C36 121.4(2)
C43 C42 C41 122.8(2)
C43 C42 H42 118.6
C41 C42 H42 118.6
C44 C43 C42 118.7(2)
C44 C43 H43 120.6
C42 C43 H43 120.6
O2 C44 C43 124.6(2)
O2 C44 C45 116.0(2)
C43 C44 C45 119.5(2)
C40 C45 C44 121.8(2)
C40 C45 H45 119.1
C44 C45 H45 119.1
O2 C46 H46A 109.5
O2 C46 H46B 109.5
H46A C46 H46B 109.5
O2 C46 H46C 109.5
H46A C46 H46C 109.5
H46B C46 H46C 109.5
C15 C47 H47A 109.5
C15 C47 H47B 109.5
H47A C47 H47B 109.5
C15 C47 H47C 109.5
H47A C47 H47C 109.5
H47B C47 H47C 109.5
C33 C48 H48A 109.5
C33 C48 H48B 109.5
H48A C48 H48B 109.5
C33 C48 H48C 109.5
H48A C48 H48C 109.5
H48B C48 H48C 109.5

loop_
_geom_bond_atom_site_label_1
_geom_bond_atom_site_label_2
_geom_bond_distance
O1 C26 1.369(3)
O1 C28 1.425(4)
O2 C44 1.372(3)
O2 C46 1.426(3)
O3 C11 1.434(3)
O3 H3 0.8400
O4 C29 1.454(6)
O4 H4 0.8400
O4A C29 1.470(7)
O4A H4A 0.8400
C1 C2 1.187(4)
C1 C29 1.477(5)
C2 C3 1.442(5)
C3 C8 1.394(5)
C3 C4 1.395(4)
C4 C5 1.382(4)
C4 H4B 0.9500
C5 C6 1.392(4)
C5 H5 0.9500
C6 C7 1.396(4)
C6 C9 1.435(4)
C7 C8 1.375(5)
C7 H7 0.9500
C8 H8 0.9500
C9 C10 1.198(4)
C10 C11 1.479(4)
C11 C15 1.558(4)
C11 C12 1.559(4)
C12 C13 1.547(4)
C12 H12A 0.9900
C12 H12B 0.9900
C13 C14 1.523(4)
C13 H13A 0.9900
C13 H13B 0.9900
C14 C19 1.521(3)
C14 C15 1.544(3)
C14 H14 1.0000
C15 C16 1.533(4)
C15 C47 1.539(4)
C16 C17 1.533(4)
C16 H16A 0.9900
C16 H16B 0.9900
C17 C18 1.544(3)
C17 H17A 0.9900
C17 H17B 0.9900
C18 C23 1.526(3)
C18 C19 1.544(3)
C18 H18 1.0000
C19 C20 1.530(3)
C19 H19 1.0000
C20 C21 1.506(4)
C20 H20A 0.9900
C20 H20B 0.9900
C21 C22 1.519(3)
C21 H21A 0.9900
C21 H21B 0.9900
C22 C27 1.395(4)
C22 C23 1.400(3)
C23 C24 1.401(3)
C24 C25 1.385(4)
C24 H24 0.9500
C25 C26 1.393(4)
C25 H25 0.9500
C26 C27 1.378(4)
C27 H27 0.9500
C28 H28A 0.9800
C28 H28B 0.9800
C28 H28C 0.9800
C29 C30 1.551(4)
C29 C33 1.565(3)
C30 C31 1.538(4)
C30 H30A 0.9900
C30 H30B 0.9900
C31 C32 1.529(3)
C31 H31A 0.9900
C31 H31B 0.9900
C32 C37 1.525(3)
C32 C33 1.535(4)
C32 H32 1.0000
C33 C34 1.520(4)
C33 C48 1.537(4)
C34 C35 1.524(3)
C34 H34A 0.9900
C34 H34B 0.9900
C35 C36 1.542(4)
C35 H35A 0.9900
C35 H35B 0.9900
C36 C41 1.527(4)
C36 C37 1.540(3)
C36 H36 1.0000
C37 C38 1.527(4)
C37 H37 1.0000
C38 C39 1.528(4)
C38 H38A 0.9900
C38 H38B 0.9900
C39 C40 1.509(4)
C39 H39A 0.9900
C39 H39B 0.9900
C40 C45 1.386(4)
C40 C41 1.407(3)
C41 C42 1.394(3)
C42 C43 1.391(4)
C42 H42 0.9500
C43 C44 1.384(4)
C43 H43 0.9500
C44 C45 1.390(4)
C45 H45 0.9500
C46 H46A 0.9800
C46 H46B 0.9800
C46 H46C 0.9800
C47 H47A 0.9800
C47 H47B 0.9800
C47 H47C 0.9800
C48 H48A 0.9800
C48 H48B 0.9800
C48 H48C 0.9800
